data_7155986
loop_
_publ_author_name
'Alhifthi, Amani'
'Harris, Benjamin L.'
'Goerigk, Lars'
'White, Jonathan'
'Williams, Spencer J.'

_publ_section_title
;
 Structure-reactivity correlations of the abnormal Beckmann reaction of
 dihydrolevoglucosenone oxime
;
_journal_name_full 'Organic &amp; Biomolecular Chemistry'
_journal_paper_doi 10.1039/C7OB02499A
_journal_year 2017
_chemical_absolute_configuration rmad
_chemical_formula_sum 'C13 H11 N3 O8'
_chemical_formula_weight 337.25
_space_group_crystal_system orthorhombic
_space_group_IT_number 19
_space_group_name_Hall 'P 2ac 2ab'
_space_group_name_H-M_alt 'P 21 21 21'
_symmetry_space_group_name_Hall 'P 2ac 2ab'
_symmetry_space_group_name_H-M 'P 21 21 21'
_atom_sites_solution_hydrogens geom
_audit_creation_method SHELXL-2016/6
_audit_update_record
;
2017-10-06 deposited with the CCDC.
2017-11-14 downloaded from the CCDC.
;
_cell_angle_alpha 90
_cell_angle_beta 90
_cell_angle_gamma 90
_cell_formula_units_Z 4
_cell_length_a 6.2700(13)
_cell_length_b 9.4560(19)
_cell_length_c 23.600(5)
_cell_measurement_reflns_used 1969
_cell_measurement_temperature 100.0(1)
_cell_measurement_theta_max 27.87
_cell_measurement_theta_min 2.32
_cell_volume 1399.2(5)
_computing_cell_refinement 'XSD (Kabsch 1993)'
_computing_data_collection 'Bluice (McPhillips, 2002)'
_computing_data_reduction 'XSD (Kabsch 1993)'
_computing_structure_refinement 'SHELXL-2016/6 (Sheldrick, 2016)'
_diffrn_ambient_temperature 100.0(2)
_diffrn_measured_fraction_theta_full 0.993
_diffrn_measured_fraction_theta_max 0.994
_diffrn_measurement_device_type 'ADSC quantum 210r'
_diffrn_measurement_method 'phi scan'
_diffrn_radiation_type synchrotron
_diffrn_radiation_wavelength 0.71073
_diffrn_reflns_av_R_equivalents 0.0338
_diffrn_reflns_av_unetI/netI 0.0173
_diffrn_reflns_Laue_measured_fraction_full 0.993
_diffrn_reflns_Laue_measured_fraction_max 0.994
_diffrn_reflns_limit_h_max 8
_diffrn_reflns_limit_h_min -8
_diffrn_reflns_limit_k_max 12
_diffrn_reflns_limit_k_min -12
_diffrn_reflns_limit_l_max 31
_diffrn_reflns_limit_l_min -31
_diffrn_reflns_number 23414
_diffrn_reflns_point_group_measured_fraction_full 0.994
_diffrn_reflns_point_group_measured_fraction_max 0.996
_diffrn_reflns_theta_full 25.242
_diffrn_reflns_theta_max 27.871
_diffrn_reflns_theta_min 2.320
_diffrn_source 'MX2 beamline Australian Synchrotron'
_exptl_absorpt_coefficient_mu 0.136
_exptl_absorpt_correction_type none
_exptl_crystal_colour colourless
_exptl_crystal_density_diffrn 1.601
_exptl_crystal_description block
_exptl_crystal_F_000 696
_exptl_crystal_size_max 0.05
_exptl_crystal_size_mid 0.04
_exptl_crystal_size_min 0.03
_refine_diff_density_max 0.201
_refine_diff_density_min -0.236
_refine_diff_density_rms 0.053
_refine_ls_abs_structure_details
;
 Flack x determined using 1255 quotients [(I+)-(I-)]/[(I+)+(I-)]
 (Parsons, Flack and Wagner, Acta Cryst. B69 (2013) 249-259).
;
_refine_ls_abs_structure_Flack -0.1(2)
_refine_ls_extinction_coef 0.184(12)
_refine_ls_extinction_expression Fc^*^=kFc[1+0.001xFc^2^\l^3^/sin(2\q)]^-1/4^
_refine_ls_extinction_method 'SHELXL-2016/6 (Sheldrick 2016)'
_refine_ls_goodness_of_fit_ref 1.081
_refine_ls_hydrogen_treatment constr
_refine_ls_matrix_type full
_refine_ls_number_parameters 218
_refine_ls_number_reflns 3333
_refine_ls_number_restraints 0
_refine_ls_restrained_S_all 1.081
_refine_ls_R_factor_all 0.0368
_refine_ls_R_factor_gt 0.0339
_refine_ls_shift/su_max 0.000
_refine_ls_shift/su_mean 0.000
_refine_ls_structure_factor_coef Fsqd
_refine_ls_weighting_details 'w=1/[\s^2^(Fo^2^)+(0.0571P)^2^+0.1695P] where P=(Fo^2^+2Fc^2^)/3'
_refine_ls_weighting_scheme calc
_refine_ls_wR_factor_gt 0.0881
_refine_ls_wR_factor_ref 0.0906
_reflns_Friedel_coverage 0.715
_reflns_Friedel_fraction_full 0.996
_reflns_Friedel_fraction_max 0.997
_reflns_number_gt 3118
_reflns_number_total 3333
_reflns_threshold_expression 'I > 2\s(I)'
_cod_data_source_file c7ob02499a2.cif
_cod_data_source_block cmpd8
_cod_database_code 7155986
_shelx_shelxl_version_number 2016/6
_shelx_space_group_comment
;
The symmetry employed for this shelxl refinement is uniquely defined
by the following loop, which should always be used as a source of
symmetry information in preference to the above space-group names.
They are only intended as comments.
;

loop_
_space_group_symop_operation_xyz
'x, y, z'
'-x+1/2, -y, z+1/2'
'-x, y+1/2, -z+1/2'
'x+1/2, -y+1/2, -z'

loop_
_atom_site_label
_atom_site_type_symbol
_atom_site_fract_x
_atom_site_fract_y
_atom_site_fract_z
_atom_site_U_iso_or_equiv
_atom_site_adp_type
_atom_site_occupancy
_atom_site_site_symmetry_order
_atom_site_calc_flag
_atom_site_refinement_flags_posn
_atom_site_refinement_flags_adp
C1 C 0.8296(3) 0.2773(2) 0.32432(9) 0.0350(4) Uani 1 1 d . .
H1 H 0.896980 0.221968 0.354508 0.042 Uiso 1 1 calc R U
C2 C 0.6225(3) 0.3437(2) 0.34458(8) 0.0300(4) Uani 1 1 d . .
C3 C 0.4951(3) 0.4218(2) 0.30029(8) 0.0317(4) Uani 1 1 d . .
H3A H 0.541355 0.519595 0.298987 0.038 Uiso 1 1 calc R U
H3B H 0.345463 0.420590 0.310733 0.038 Uiso 1 1 calc R U
C4 C 0.5217(3) 0.3550(3) 0.24129(9) 0.0372(5) Uani 1 1 d . .
H4A H 0.420728 0.278032 0.236944 0.045 Uiso 1 1 calc R U
H4B H 0.491081 0.425157 0.212445 0.045 Uiso 1 1 calc R U
C5 C 0.7475(3) 0.2990(2) 0.23309(9) 0.0368(4) Uani 1 1 d . .
H5 H 0.765560 0.259001 0.195078 0.044 Uiso 1 1 calc R U
C6 C 0.9205(3) 0.4079(3) 0.24574(8) 0.0370(5) Uani 1 1 d . .
H6A H 1.046505 0.390883 0.222881 0.044 Uiso 1 1 calc R U
H6B H 0.869565 0.503097 0.238585 0.044 Uiso 1 1 calc R U
C7 C 0.3318(3) 0.3973(2) 0.46580(8) 0.0286(4) Uani 1 1 d . .
C8 C 0.1240(3) 0.4741(2) 0.47356(8) 0.0277(4) Uani 1 1 d . .
C9 C 0.0289(3) 0.5491(2) 0.42927(8) 0.0282(4) Uani 1 1 d . .
H9 H 0.093991 0.554949 0.393934 0.034 Uiso 1 1 calc R U
C10 C -0.1653(3) 0.6146(2) 0.43944(8) 0.0291(4) Uani 1 1 d . .
C11 C -0.2681(3) 0.6096(2) 0.49121(8) 0.0305(4) Uani 1 1 d . .
H11 H -0.397114 0.655783 0.497278 0.037 Uiso 1 1 calc R U
C12 C -0.1689(3) 0.5322(2) 0.53369(8) 0.0309(4) Uani 1 1 d . .
C13 C 0.0249(3) 0.4648(2) 0.52639(8) 0.0297(4) Uani 1 1 d . .
H13 H 0.087531 0.414517 0.555900 0.036 Uiso 1 1 calc R U
N1 N 0.5850(3) 0.33049(18) 0.39756(7) 0.0320(3) Uani 1 1 d . .
N2 N -0.2731(3) 0.68594(17) 0.39178(7) 0.0317(4) Uani 1 1 d . .
N3 N -0.2811(3) 0.5187(2) 0.58839(7) 0.0377(4) Uani 1 1 d . .
O5 O 0.7871(2) 0.19264(17) 0.27649(7) 0.0405(4) Uani 1 1 d . .
O6 O 0.9659(2) 0.38734(18) 0.30545(6) 0.0359(3) Uani 1 1 d . .
O1 O 0.3854(2) 0.40147(17) 0.41018(5) 0.0323(3) Uani 1 1 d . .
O2 O 0.4317(2) 0.34278(16) 0.50324(6) 0.0336(3) Uani 1 1 d . .
O7 O -0.1787(2) 0.69186(16) 0.34646(6) 0.0359(3) Uani 1 1 d . .
O8 O -0.4540(3) 0.73287(19) 0.39995(7) 0.0439(4) Uani 1 1 d . .
O9 O -0.4459(3) 0.5857(2) 0.59514(7) 0.0490(4) Uani 1 1 d . .
O10 O -0.2042(3) 0.4391(2) 0.62386(7) 0.0507(5) Uani 1 1 d . .

loop_
_atom_site_aniso_label
_atom_site_aniso_U_11
_atom_site_aniso_U_22
_atom_site_aniso_U_33
_atom_site_aniso_U_23
_atom_site_aniso_U_13
_atom_site_aniso_U_12
C1 0.0254(8) 0.0442(10) 0.0354(10) -0.0015(8) 0.0027(8) 0.0032(8)
C2 0.0212(8) 0.0364(9) 0.0324(9) -0.0027(7) -0.0004(7) -0.0015(7)
C3 0.0207(8) 0.0458(10) 0.0286(8) -0.0028(8) -0.0011(6) 0.0027(7)
C4 0.0241(9) 0.0542(12) 0.0332(9) -0.0090(9) -0.0017(7) -0.0016(8)
C5 0.0260(8) 0.0515(12) 0.0327(10) -0.0101(8) 0.0024(8) -0.0010(9)
C6 0.0253(9) 0.0555(12) 0.0302(9) -0.0018(9) 0.0027(7) -0.0030(9)
C7 0.0237(8) 0.0337(9) 0.0283(8) 0.0002(7) 0.0007(7) -0.0023(8)
C8 0.0227(8) 0.0321(9) 0.0281(8) -0.0009(7) -0.0005(7) -0.0011(7)
C9 0.0245(8) 0.0350(9) 0.0251(8) -0.0004(7) 0.0003(6) -0.0016(7)
C10 0.0256(8) 0.0329(9) 0.0288(9) -0.0012(7) -0.0037(7) -0.0009(7)
C11 0.0257(8) 0.0334(9) 0.0324(9) -0.0039(7) 0.0009(7) 0.0007(8)
C12 0.0298(8) 0.0356(9) 0.0273(9) -0.0008(7) 0.0048(7) -0.0015(8)
C13 0.0281(8) 0.0348(9) 0.0262(8) 0.0006(7) -0.0003(7) -0.0003(7)
N1 0.0219(7) 0.0393(8) 0.0347(8) 0.0011(7) 0.0033(6) 0.0035(6)
N2 0.0278(7) 0.0376(8) 0.0296(8) -0.0022(6) -0.0043(6) 0.0031(7)
N3 0.0374(9) 0.0424(9) 0.0332(9) 0.0003(7) 0.0090(7) 0.0048(8)
O5 0.0344(7) 0.0419(8) 0.0454(8) -0.0087(6) 0.0058(6) 0.0017(7)
O6 0.0220(6) 0.0536(9) 0.0321(7) -0.0020(6) 0.0001(5) -0.0047(6)
O1 0.0241(6) 0.0446(7) 0.0282(6) 0.0009(6) 0.0027(5) 0.0059(6)
O2 0.0260(7) 0.0437(8) 0.0311(6) 0.0032(6) -0.0015(5) 0.0025(6)
O7 0.0347(7) 0.0446(8) 0.0284(7) 0.0016(6) -0.0033(5) 0.0011(7)
O8 0.0319(7) 0.0577(9) 0.0420(8) -0.0011(7) -0.0032(7) 0.0148(7)
O9 0.0465(9) 0.0562(10) 0.0443(8) 0.0020(7) 0.0184(7) 0.0158(8)
O10 0.0546(10) 0.0631(10) 0.0344(8) 0.0116(7) 0.0123(7) 0.0165(9)

loop_
_atom_type_symbol
_atom_type_description
_atom_type_scat_dispersion_real
_atom_type_scat_dispersion_imag
_atom_type_scat_source
C C 0.0033 0.0016 'International Tables Vol C Tables 4.2.6.8 and 6.1.1.4'
H H 0.0000 0.0000 'International Tables Vol C Tables 4.2.6.8 and 6.1.1.4'
N N 0.0061 0.0033 'International Tables Vol C Tables 4.2.6.8 and 6.1.1.4'
O O 0.0106 0.0060 'International Tables Vol C Tables 4.2.6.8 and 6.1.1.4'

loop_
_geom_angle_atom_site_label_1
_geom_angle_atom_site_label_2
_geom_angle_atom_site_label_3
_geom_angle
O5 C1 O6 106.23(17)
O5 C1 C2 108.96(17)
O6 C1 C2 108.14(17)
O5 C1 H1 111.1
O6 C1 H1 111.1
C2 C1 H1 111.1
N1 C2 C3 128.89(17)
N1 C2 C1 115.15(17)
C3 C2 C1 115.89(17)
C2 C3 C4 111.63(17)
C2 C3 H3A 109.3
C4 C3 H3A 109.3
C2 C3 H3B 109.3
C4 C3 H3B 109.3
H3A C3 H3B 108.0
C5 C4 C3 111.02(16)
C5 C4 H4A 109.4
C3 C4 H4A 109.4
C5 C4 H4B 109.4
C3 C4 H4B 109.4
H4A C4 H4B 108.0
O5 C5 C4 107.98(17)
O5 C5 C6 101.96(16)
C4 C5 C6 113.66(18)
O5 C5 H5 111.0
C4 C5 H5 111.0
C6 C5 H5 111.0
O6 C6 C5 103.85(17)
O6 C6 H6A 111.0
C5 C6 H6A 111.0
O6 C6 H6B 111.0
C5 C6 H6B 111.0
H6A C6 H6B 109.0
O2 C7 O1 126.59(18)
O2 C7 C8 124.80(17)
O1 C7 C8 108.61(15)
C13 C8 C9 120.68(17)
C13 C8 C7 117.68(16)
C9 C8 C7 121.62(16)
C10 C9 C8 118.17(17)
C10 C9 H9 120.9
C8 C9 H9 120.9
C11 C10 C9 123.17(18)
C11 C10 N2 118.42(17)
C9 C10 N2 118.31(16)
C10 C11 C12 116.56(18)
C10 C11 H11 121.7
C12 C11 H11 121.7
C13 C12 C11 123.16(17)
C13 C12 N3 119.19(17)
C11 C12 N3 117.62(18)
C12 C13 C8 118.25(17)
C12 C13 H13 120.9
C8 C13 H13 120.9
C2 N1 O1 108.33(15)
O7 N2 O8 124.39(17)
O7 N2 C10 117.78(16)
O8 N2 C10 117.81(17)
O9 N3 O10 124.23(18)
O9 N3 C12 118.15(17)
O10 N3 C12 117.61(17)
C1 O5 C5 101.72(15)
C1 O6 C6 106.55(16)
C7 O1 N1 113.53(14)

loop_
_geom_bond_atom_site_label_1
_geom_bond_atom_site_label_2
_geom_bond_distance
C1 O5 1.409(3)
C1 O6 1.418(3)
C1 C2 1.519(3)
C1 H1 0.9800
C2 N1 1.278(3)
C2 C3 1.509(3)
C3 C4 1.538(3)
C3 H3A 0.9700
C3 H3B 0.9700
C4 C5 1.524(3)
C4 H4A 0.9700
C4 H4B 0.9700
C5 O5 1.457(3)
C5 C6 1.525(3)
C5 H5 0.9800
C6 O6 1.451(2)
C6 H6A 0.9700
C6 H6B 0.9700
C7 O2 1.200(2)
C7 O1 1.356(2)
C7 C8 1.502(3)
C8 C13 1.396(2)
C8 C9 1.397(3)
C9 C10 1.387(3)
C9 H9 0.9300
C10 C11 1.382(3)
C10 N2 1.475(2)
C11 C12 1.389(3)
C11 H11 0.9300
C12 C13 1.383(3)
C12 N3 1.476(2)
C13 H13 0.9300
N1 O1 1.451(2)
N2 O7 1.224(2)
N2 O8 1.234(2)
N3 O9 1.223(3)
N3 O10 1.224(2)

loop_
_geom_torsion_atom_site_label_1
_geom_torsion_atom_site_label_2
_geom_torsion_atom_site_label_3
_geom_torsion_atom_site_label_4
_geom_torsion
O5 C1 C2 N1 130.41(19)
O6 C1 C2 N1 -114.5(2)
O5 C1 C2 C3 -52.4(2)
O6 C1 C2 C3 62.6(2)
N1 C2 C3 C4 -151.2(2)
C1 C2 C3 C4 32.1(2)
C2 C3 C4 C5 -35.5(2)
C3 C4 C5 O5 59.9(2)
C3 C4 C5 C6 -52.4(2)
O5 C5 C6 O6 -25.32(19)
C4 C5 C6 O6 90.6(2)
O2 C7 C8 C13 -9.4(3)
O1 C7 C8 C13 170.98(17)
O2 C7 C8 C9 172.4(2)
O1 C7 C8 C9 -7.2(2)
C13 C8 C9 C10 0.5(3)
C7 C8 C9 C10 178.62(17)
C8 C9 C10 C11 0.3(3)
C8 C9 C10 N2 -176.04(17)
C9 C10 C11 C12 -1.2(3)
N2 C10 C11 C12 175.17(17)
C10 C11 C12 C13 1.3(3)
C10 C11 C12 N3 -176.70(17)
C11 C12 C13 C8 -0.6(3)
N3 C12 C13 C8 177.38(18)
C9 C8 C13 C12 -0.3(3)
C7 C8 C13 C12 -178.53(16)
C3 C2 N1 O1 2.1(3)
C1 C2 N1 O1 178.80(16)
C11 C10 N2 O7 178.69(18)
C9 C10 N2 O7 -4.8(3)
C11 C10 N2 O8 -2.9(3)
C9 C10 N2 O8 173.67(18)
C13 C12 N3 O9 175.80(19)
C11 C12 N3 O9 -6.1(3)
C13 C12 N3 O10 -5.2(3)
C11 C12 N3 O10 172.9(2)
O6 C1 O5 C5 -43.57(19)
C2 C1 O5 C5 72.72(19)
C4 C5 O5 C1 -78.47(18)
C6 C5 O5 C1 41.53(18)
O5 C1 O6 C6 27.2(2)
C2 C1 O6 C6 -89.62(19)
C5 C6 O6 C1 -0.3(2)
O2 C7 O1 N1 0.2(3)
C8 C7 O1 N1 179.86(14)
C2 N1 O1 C7 -178.46(17)
